data_2233844
loop_
_publ_author_name
'Almutairi, Maha S.'
'Al-Shehri, Mona M.'
'El-Emam, Ali A.'
'Ng, Seik Weng'
'Tiekink, Edward R. T.'

_publ_section_title
;
 3-(Adamantan-1-yl)-4-(prop-2-en-1-yl)-1<i>H</i>-1,2,4-triazole-5(4<i>H</i>)-thione
;
_journal_coeditor_code HB6626
_journal_issue 3
_journal_name_full 'Acta Crystallographica Section E'
_journal_page_first o656
_journal_paper_doi 10.1107/S1600536812005065
_journal_volume 68
_journal_year 2012
_chemical_formula_iupac 'C15 H21 N3 S'
_chemical_formula_moiety 'C15 H21 N3 S'
_chemical_formula_sum 'C15 H21 N3 S'
_chemical_formula_weight 275.41
_chemical_name_systematic
;
3-(Adamantan-1-yl)-4-(prop-2-en-1-yl)-1<i>H</i>-1,2,4-triazole-
5(4<i>H</i>)-thione
;
_space_group_IT_number 14
_symmetry_cell_setting monoclinic
_symmetry_space_group_name_Hall '-P 2yn'
_symmetry_space_group_name_H-M 'P 1 21/n 1'
_atom_sites_solution_hydrogens geom
_atom_sites_solution_primary direct
_atom_sites_solution_secondary difmap
_audit_creation_method SHELXL97
_cell_angle_alpha 90.00
_cell_angle_beta 115.938(14)
_cell_angle_gamma 90.00
_cell_formula_units_Z 4
_cell_length_a 13.5833(17)
_cell_length_b 8.6483(6)
_cell_length_c 13.6973(14)
_cell_measurement_reflns_used 1371
_cell_measurement_temperature 100(2)
_cell_measurement_theta_max 27.5018
_cell_measurement_theta_min 2.3491
_cell_volume 1447.0(3)
_computing_cell_refinement 'CrysAlis PRO (Agilent, 2011)'
_computing_data_collection 'CrysAlis PRO (Agilent, 2011)'
_computing_data_reduction 'CrysAlis PRO (Agilent, 2011)'
_computing_molecular_graphics
;
ORTEP-3 (Farrugia, 1997) and DIAMOND (Brandenburg, 2006)
;
_computing_publication_material 'publCIF (Westrip, 2010)'
_computing_structure_refinement 'SHELXL97 (Sheldrick, 2008)'
_computing_structure_solution 'SHELXS97 (Sheldrick, 2008)'
_diffrn_ambient_temperature 100(2)
_diffrn_detector_area_resol_mean 10.4041
_diffrn_measured_fraction_theta_full 0.992
_diffrn_measured_fraction_theta_max 0.992
_diffrn_measurement_device_type 'Agilent SuperNova Dual diffractometer with Atlas detector'
_diffrn_measurement_method \w
_diffrn_radiation_monochromator Mirror
_diffrn_radiation_source 'SuperNova (Mo) X-ray Source'
_diffrn_radiation_type MoK\a
_diffrn_radiation_wavelength 0.71073
_diffrn_reflns_av_R_equivalents 0.0770
_diffrn_reflns_av_sigmaI/netI 0.0625
_diffrn_reflns_limit_h_max 15
_diffrn_reflns_limit_h_min -17
_diffrn_reflns_limit_k_max 11
_diffrn_reflns_limit_k_min -11
_diffrn_reflns_limit_l_max 17
_diffrn_reflns_limit_l_min -6
_diffrn_reflns_number 10998
_diffrn_reflns_theta_full 27.60
_diffrn_reflns_theta_max 27.60
_diffrn_reflns_theta_min 2.82
_diffrn_standards_decay_% 0
_diffrn_standards_interval_count 0
_diffrn_standards_interval_time 0
_diffrn_standards_number 0
_exptl_absorpt_coefficient_mu 0.215
_exptl_absorpt_correction_T_max 0.9789
_exptl_absorpt_correction_T_min 0.9287
_exptl_absorpt_correction_type multi-scan
_exptl_absorpt_process_details '(CrysAlis PRO; Agilent, 2011)'
_exptl_crystal_colour colourless
_exptl_crystal_density_diffrn 1.264
_exptl_crystal_density_method 'not measured'
_exptl_crystal_description prism
_exptl_crystal_F_000 592
_exptl_crystal_size_max 0.35
_exptl_crystal_size_mid 0.15
_exptl_crystal_size_min 0.10
_refine_diff_density_max 0.712
_refine_diff_density_min -0.659
_refine_ls_extinction_method none
_refine_ls_goodness_of_fit_ref 1.171
_refine_ls_hydrogen_treatment constr
_refine_ls_matrix_type full
_refine_ls_number_parameters 173
_refine_ls_number_reflns 3324
_refine_ls_number_restraints 0
_refine_ls_restrained_S_all 1.171
_refine_ls_R_factor_all 0.0916
_refine_ls_R_factor_gt 0.0806
_refine_ls_shift/su_max 0.000
_refine_ls_shift/su_mean 0.000
_refine_ls_structure_factor_coef Fsqd
_refine_ls_weighting_details 'calc w = 1/[\s^2^(Fo^2^)+(0.0882P)^2^+4.0546P] where P=(Fo^2^+2Fc^2^)/3'
_refine_ls_weighting_scheme calc
_refine_ls_wR_factor_gt 0.2226
_refine_ls_wR_factor_ref 0.2303
_reflns_number_gt 2875
_reflns_number_total 3324
_reflns_threshold_expression I>2\s(I)
_cod_data_source_file hb6626.cif
_cod_data_source_block I
_cod_original_sg_symbol_H-M 'P 21/n'
_cod_database_code 2233844
_cod_database_fobs_code 2233844

loop_
_symmetry_equiv_pos_as_xyz
'x, y, z'
'-x+1/2, y+1/2, -z+1/2'
'-x, -y, -z'
'x-1/2, -y-1/2, z-1/2'

loop_
_atom_site_type_symbol
_atom_site_label
_atom_site_fract_x
_atom_site_fract_y
_atom_site_fract_z
_atom_site_U_iso_or_equiv
_atom_site_adp_type
_atom_site_calc_flag
_atom_site_refinement_flags
_atom_site_occupancy
_atom_site_symmetry_multiplicity
S S1 0.60052(9) 0.72236(11) 0.51878(8) 0.0170(3) Uani d . 1 1
N N1 0.6426(3) 0.7440(4) 0.7336(3) 0.0115(6) Uani d . 1 1
N N2 0.5548(3) 0.5391(4) 0.6557(3) 0.0137(7) Uani d . 1 1
H H2N 0.5203 0.4685 0.6062 0.016 Uiso calc R 1 1
N N3 0.5707(3) 0.5286(4) 0.7620(3) 0.0141(7) Uani d . 1 1
C C1 0.5976(3) 0.6683(5) 0.6357(3) 0.0127(7) Uani d . 1 1
C C2 0.6240(3) 0.6536(4) 0.8078(3) 0.0124(7) Uani d . 1 1
C C3 0.6643(3) 0.6857(5) 0.9271(3) 0.0124(7) Uani d . 1 1
C C4 0.7912(3) 0.6936(5) 0.9857(3) 0.0152(8) Uani d . 1 1
H H4A 0.8224 0.5954 0.9747 0.018 Uiso calc R 1 1
H H4B 0.8173 0.7784 0.9544 0.018 Uiso calc R 1 1
C C5 0.8298(4) 0.7216(5) 1.1068(3) 0.0190(9) Uani d . 1 1
H H5 0.9115 0.7286 1.1435 0.023 Uiso calc R 1 1
C C6 0.7923(4) 0.5877(6) 1.1559(3) 0.0238(10) Uani d . 1 1
H H6A 0.8176 0.6052 1.2346 0.029 Uiso calc R 1 1
H H6B 0.8245 0.4895 1.1462 0.029 Uiso calc R 1 1
C C7 0.6670(4) 0.5770(6) 1.0993(3) 0.0222(9) Uani d . 1 1
H H7 0.6429 0.4885 1.1307 0.027 Uiso calc R 1 1
C C8 0.6281(3) 0.5500(5) 0.9779(3) 0.0176(8) Uani d . 1 1
H H8A 0.5473 0.5411 0.9419 0.021 Uiso calc R 1 1
H H8B 0.6592 0.4520 0.9665 0.021 Uiso calc R 1 1
C C9 0.6144(3) 0.8368(5) 0.9470(3) 0.0170(8) Uani d . 1 1
H H9A 0.6361 0.9254 0.9149 0.020 Uiso calc R 1 1
H H9B 0.5335 0.8296 0.9113 0.020 Uiso calc R 1 1
C C10 0.6547(4) 0.8630(6) 1.0692(3) 0.0228(10) Uani d . 1 1
H H10 0.6233 0.9618 1.0813 0.027 Uiso calc R 1 1
C C11 0.7803(4) 0.8738(6) 1.1234(3) 0.0232(9) Uani d . 1 1
H H11A 0.8069 0.8941 1.2020 0.028 Uiso calc R 1 1
H H11B 0.8037 0.9605 1.0914 0.028 Uiso calc R 1 1
C C12 0.6173(4) 0.7278(6) 1.1179(4) 0.0263(11) Uani d . 1 1
H H12A 0.5364 0.7208 1.0826 0.032 Uiso calc R 1 1
H H12B 0.6419 0.7447 1.1966 0.032 Uiso calc R 1 1
C C13 0.6875(3) 0.9016(5) 0.7431(3) 0.0157(8) Uani d . 1 1
H H13A 0.7316 0.9079 0.7017 0.019 Uiso calc R 1 1
H H13B 0.7365 0.9237 0.8202 0.019 Uiso calc R 1 1
C C14 0.5979(4) 1.0210(5) 0.7008(3) 0.0180(8) Uani d . 1 1
H H14 0.5409 1.0080 0.6295 0.022 Uiso calc R 1 1
C C15 0.5939(4) 1.1433(5) 0.7573(4) 0.0234(10) Uani d . 1 1
H H15A 0.6497 1.1593 0.8288 0.035 Uiso calc R 1 1
H H15B 0.5353 1.2149 0.7264 0.035 Uiso calc R 1 1

loop_
_atom_site_aniso_label
_atom_site_aniso_U_11
_atom_site_aniso_U_22
_atom_site_aniso_U_33
_atom_site_aniso_U_12
_atom_site_aniso_U_13
_atom_site_aniso_U_23
S1 0.0220(6) 0.0180(5) 0.0114(5) -0.0044(4) 0.0077(4) -0.0016(4)
N1 0.0121(15) 0.0121(14) 0.0112(15) -0.0009(13) 0.0058(12) 0.0001(12)
N2 0.0165(16) 0.0116(15) 0.0109(14) -0.0005(13) 0.0039(12) -0.0013(12)
N3 0.0173(16) 0.0125(16) 0.0114(15) 0.0001(13) 0.0051(12) -0.0014(12)
C1 0.0131(17) 0.0137(18) 0.0104(16) 0.0001(15) 0.0043(13) -0.0016(14)
C2 0.0137(18) 0.0119(17) 0.0127(17) -0.0005(14) 0.0067(14) 0.0010(14)
C3 0.0135(18) 0.0150(18) 0.0108(16) -0.0018(15) 0.0073(14) 0.0003(14)
C4 0.0156(19) 0.0188(19) 0.0121(17) -0.0012(16) 0.0070(14) 0.0014(15)
C5 0.0162(19) 0.025(2) 0.0129(18) -0.0087(17) 0.0038(15) 0.0021(16)
C6 0.023(2) 0.031(2) 0.0132(18) -0.0073(19) 0.0042(16) 0.0063(17)
C7 0.023(2) 0.029(2) 0.0146(18) -0.0090(19) 0.0088(16) 0.0029(17)
C8 0.0174(19) 0.019(2) 0.0155(18) -0.0065(16) 0.0063(15) 0.0016(15)
C9 0.0181(19) 0.0167(19) 0.0173(19) -0.0002(16) 0.0087(16) -0.0039(15)
C10 0.026(2) 0.030(2) 0.0175(19) -0.0006(19) 0.0137(17) -0.0061(17)
C11 0.027(2) 0.029(2) 0.0150(18) -0.0116(19) 0.0107(17) -0.0096(17)
C12 0.024(2) 0.043(3) 0.016(2) -0.009(2) 0.0134(17) -0.0073(19)
C13 0.0161(19) 0.015(2) 0.0144(17) -0.0059(15) 0.0054(15) -0.0007(14)
C14 0.021(2) 0.0132(18) 0.0178(18) -0.0031(16) 0.0071(16) 0.0015(15)
C15 0.030(2) 0.015(2) 0.024(2) -0.0007(18) 0.0103(18) 0.0003(17)

loop_
_atom_type_symbol
_atom_type_description
_atom_type_scat_dispersion_real
_atom_type_scat_dispersion_imag
_atom_type_scat_source
C C 0.0033 0.0016 'International Tables Vol C Tables 4.2.6.8 and 6.1.1.4'
H H 0.0000 0.0000 'International Tables Vol C Tables 4.2.6.8 and 6.1.1.4'
N N 0.0061 0.0033 'International Tables Vol C Tables 4.2.6.8 and 6.1.1.4'
S S 0.1246 0.1234 'International Tables Vol C Tables 4.2.6.8 and 6.1.1.4'

loop_
_geom_angle_atom_site_label_1
_geom_angle_atom_site_label_2
_geom_angle_atom_site_label_3
_geom_angle
C1 N1 C2 107.5(3)
C1 N1 C13 121.1(3)
C2 N1 C13 131.0(3)
C1 N2 N3 112.9(3)
C1 N2 H2N 123.6
N3 N2 H2N 123.6
C2 N3 N2 104.6(3)
N2 C1 N1 104.2(3)
N2 C1 S1 128.1(3)
N1 C1 S1 127.7(3)
N3 C2 N1 110.8(3)
N3 C2 C3 122.6(3)
N1 C2 C3 126.4(3)
C2 C3 C8 108.2(3)
C2 C3 C9 111.5(3)
C8 C3 C9 108.1(3)
C2 C3 C4 111.4(3)
C8 C3 C4 107.5(3)
C9 C3 C4 110.1(3)
C5 C4 C3 110.2(3)
C5 C4 H4A 109.6
C3 C4 H4A 109.6
C5 C4 H4B 109.6
C3 C4 H4B 109.6
H4A C4 H4B 108.1
C4 C5 C6 109.6(3)
C4 C5 C11 109.4(3)
C6 C5 C11 109.3(4)
C4 C5 H5 109.5
C6 C5 H5 109.5
C11 C5 H5 109.5
C5 C6 C7 109.4(4)
C5 C6 H6A 109.8
C7 C6 H6A 109.8
C5 C6 H6B 109.8
C7 C6 H6B 109.8
H6A C6 H6B 108.2
C8 C7 C6 109.7(4)
C8 C7 C12 110.0(4)
C6 C7 C12 109.6(4)
C8 C7 H7 109.2
C6 C7 H7 109.2
C12 C7 H7 109.2
C7 C8 C3 110.3(3)
C7 C8 H8A 109.6
C3 C8 H8A 109.6
C7 C8 H8B 109.6
C3 C8 H8B 109.6
H8A C8 H8B 108.1
C10 C9 C3 110.0(3)
C10 C9 H9A 109.7
C3 C9 H9A 109.7
C10 C9 H9B 109.7
C3 C9 H9B 109.7
H9A C9 H9B 108.2
C9 C10 C11 109.1(3)
C9 C10 C12 109.4(4)
C11 C10 C12 110.1(4)
C9 C10 H10 109.4
C11 C10 H10 109.4
C12 C10 H10 109.4
C10 C11 C5 110.0(4)
C10 C11 H11A 109.7
C5 C11 H11A 109.7
C10 C11 H11B 109.7
C5 C11 H11B 109.7
H11A C11 H11B 108.2
C10 C12 C7 108.7(4)
C10 C12 H12A 110.0
C7 C12 H12A 110.0
C10 C12 H12B 110.0
C7 C12 H12B 110.0
H12A C12 H12B 108.3
N1 C13 C14 111.4(3)
N1 C13 H13A 109.3
C14 C13 H13A 109.3
N1 C13 H13B 109.3
C14 C13 H13B 109.3
H13A C13 H13B 108.0
C15 C14 C13 123.7(4)
C15 C14 H14 118.2
C13 C14 H14 118.2
C14 C15 H15A 120.0
C14 C15 H15B 120.0
H15A C15 H15B 120.0

loop_
_geom_bond_atom_site_label_1
_geom_bond_atom_site_label_2
_geom_bond_distance
S1 C1 1.685(4)
N1 C1 1.372(5)
N1 C2 1.390(5)
N1 C13 1.476(5)
N2 C1 1.342(5)
N2 N3 1.379(5)
N2 H2N 0.8800
N3 C2 1.300(5)
C2 C3 1.504(5)
C3 C8 1.550(5)
C3 C9 1.551(6)
C3 C4 1.552(5)
C4 C5 1.525(5)
C4 H4A 0.9900
C4 H4B 0.9900
C5 C6 1.533(6)
C5 C11 1.539(7)
C5 H5 1.0000
C6 C7 1.534(6)
C6 H6A 0.9900
C6 H6B 0.9900
C7 C8 1.527(6)
C7 C12 1.539(7)
C7 H7 1.0000
C8 H8A 0.9900
C8 H8B 0.9900
C9 C10 1.534(6)
C9 H9A 0.9900
C9 H9B 0.9900
C10 C11 1.537(6)
C10 C12 1.538(7)
C10 H10 1.0000
C11 H11A 0.9900
C11 H11B 0.9900
C12 H12A 0.9900
C12 H12B 0.9900
C13 C14 1.506(6)
C13 H13A 0.9900
C13 H13B 0.9900
C14 C15 1.326(6)
C14 H14 0.9500
C15 H15A 0.9500
C15 H15B 0.9500

loop_
_geom_hbond_atom_site_label_D
_geom_hbond_atom_site_label_H
_geom_hbond_atom_site_label_A
_geom_hbond_site_symmetry_A
_geom_hbond_distance_DH
_geom_hbond_distance_HA
_geom_hbond_distance_DA
_geom_hbond_angle_DHA
N2 H2N S1 3_666 0.88 2.43 3.296(3) 170
C5 H5 Cg1 4_565 1.00 2.60 3.529(6) 155
C13 H13A Cg1 2_656 0.99 2.81 3.351(5) 115

loop_
_geom_torsion_atom_site_label_1
_geom_torsion_atom_site_label_2
_geom_torsion_atom_site_label_3
_geom_torsion_atom_site_label_4
_geom_torsion
C1 N2 N3 C2 0.0(4)
N3 N2 C1 N1 -0.1(4)
N3 N2 C1 S1 177.5(3)
C2 N1 C1 N2 0.2(4)
C13 N1 C1 N2 -173.0(3)
C2 N1 C1 S1 -177.5(3)
C13 N1 C1 S1 9.3(6)
N2 N3 C2 N1 0.1(4)
N2 N3 C2 C3 -176.5(3)
C1 N1 C2 N3 -0.2(5)
C13 N1 C2 N3 172.1(4)
C1 N1 C2 C3 176.2(4)
C13 N1 C2 C3 -11.5(7)
N3 C2 C3 C8 -1.5(5)
N1 C2 C3 C8 -177.5(4)
N3 C2 C3 C9 -120.2(4)
N1 C2 C3 C9 63.8(5)
N3 C2 C3 C4 116.4(4)
N1 C2 C3 C4 -59.6(5)
C2 C3 C4 C5 -178.4(3)
C8 C3 C4 C5 -60.1(4)
C9 C3 C4 C5 57.4(4)
C3 C4 C5 C6 61.0(5)
C3 C4 C5 C11 -58.8(4)
C4 C5 C6 C7 -59.8(5)
C11 C5 C6 C7 60.0(5)
C5 C6 C7 C8 59.5(5)
C5 C6 C7 C12 -61.4(5)
C6 C7 C8 C3 -60.4(5)
C12 C7 C8 C3 60.3(5)
C2 C3 C8 C7 -179.9(3)
C9 C3 C8 C7 -59.1(4)
C4 C3 C8 C7 59.7(4)
C2 C3 C9 C10 178.3(3)
C8 C3 C9 C10 59.6(4)
C4 C3 C9 C10 -57.5(4)
C3 C9 C10 C11 59.2(5)
C3 C9 C10 C12 -61.3(5)
C9 C10 C11 C5 -61.2(5)
C12 C10 C11 C5 58.9(4)
C4 C5 C11 C10 61.1(4)
C6 C5 C11 C10 -58.9(4)
C9 C10 C12 C7 60.6(5)
C11 C10 C12 C7 -59.3(4)
C8 C7 C12 C10 -60.2(4)
C6 C7 C12 C10 60.6(4)
C1 N1 C13 C14 77.1(5)
C2 N1 C13 C14 -94.3(5)
N1 C13 C14 C15 126.8(4)

loop_
_cod_related_entry_id
_cod_related_entry_database
_cod_related_entry_code
1 ChemSpider 2192954
